data_7242429
loop_
_publ_author_name
'Sasnovskaya, Valentina D.'
'Zorina, Leokadiya V.'
'Simonov, Sergey V.'
'Talantsev, Artem D.'
'Mikhailov, Artem A.'
'Kostin, Gennadiy A.'
'Yagubskii, Eduard B.'

_publ_section_title
;
 Cyano-bridged polynuclear coordination compounds derived from
 paramagnetic [Mn(H2daptsc)]2+ and photochromic [Fe(CN)5NO]2&#x2212;
 building blocks
;
_journal_issue 14
_journal_name_full CrystEngComm
_journal_page_first 2733
_journal_page_last 2745
_journal_paper_doi 10.1039/D0CE01863E
_journal_volume 23
_journal_year 2021
_chemical_formula_moiety '3(C16 H15 Fe Mn N13 O S2), 8(C H4 O)'
_chemical_formula_sum 'C56 H77 Fe3 Mn3 N39 O11 S6'
_chemical_formula_weight 1997.29
_space_group_crystal_system triclinic
_space_group_IT_number 1
_space_group_name_Hall 'P 1'
_space_group_name_H-M_alt 'P 1'
_atom_sites_solution_hydrogens mixed
_audit_creation_method SHELXL-2016/6
_audit_update_record
;
2020-11-16 deposited with the CCDC.	2021-03-18 downloaded from the CCDC.
;
_cell_angle_alpha 91.190(2)
_cell_angle_beta 93.989(2)
_cell_angle_gamma 111.582(2)
_cell_formula_units_Z 1
_cell_length_a 9.4079(2)
_cell_length_b 10.1883(3)
_cell_length_c 23.8729(6)
_cell_measurement_reflns_used 10259
_cell_measurement_temperature 150(1)
_cell_measurement_theta_max 30.9260
_cell_measurement_theta_min 1.7230
_cell_volume 2120.00(10)
_computing_cell_refinement 'CrysAlisPro 1.171.38.46 (Rigaku OD, 2015)'
_computing_data_collection 'CrysAlisPro 1.171.38.46 (Rigaku OD, 2015)'
_computing_data_reduction 'CrysAlisPro 1.171.38.46 (Rigaku OD, 2015)'
_computing_molecular_graphics 'DIAMOND 3.1 (Crystal Impact GbR 2005)'
_computing_publication_material 'WinGX publication routines (Farrugia, 1999)'
_computing_structure_refinement 'SHELXL-2016/6 (Sheldrick, 2016)'
_computing_structure_solution 'SHELXS-97 (Sheldrick, 2008)'
_diffrn_ambient_environment N~2~
_diffrn_ambient_temperature 150(1)
_diffrn_detector 'CCD plate'
_diffrn_detector_area_resol_mean 10.4566
_diffrn_detector_type AtlasS2
_diffrn_measured_fraction_theta_full 0.986
_diffrn_measured_fraction_theta_max 0.874
_diffrn_measurement_device 'four-circle diffractometer'
_diffrn_measurement_device_type 'Xcalibur, AtlasS2, Gemini'
_diffrn_radiation_monochromator graphite
_diffrn_radiation_probe x-ray
_diffrn_radiation_type 'Mo K\a'
_diffrn_radiation_wavelength 0.71073
_diffrn_reflns_av_R_equivalents 0.0281
_diffrn_reflns_av_unetI/netI 0.0499
_diffrn_reflns_Laue_measured_fraction_full 0.986
_diffrn_reflns_Laue_measured_fraction_max 0.874
_diffrn_reflns_limit_h_max 13
_diffrn_reflns_limit_h_min -9
_diffrn_reflns_limit_k_max 14
_diffrn_reflns_limit_k_min -14
_diffrn_reflns_limit_l_max 29
_diffrn_reflns_limit_l_min -33
_diffrn_reflns_number 24297
_diffrn_reflns_point_group_measured_fraction_full 0.986
_diffrn_reflns_point_group_measured_fraction_max 0.874
_diffrn_reflns_theta_full 29.000
_diffrn_reflns_theta_max 31.073
_diffrn_reflns_theta_min 1.712
_diffrn_source 'fine-focus sealed X-ray tube'
_diffrn_source_type 'Enhance (Mo) X-ray Source'
_exptl_absorpt_coefficient_mu 1.157
_exptl_absorpt_correction_T_max 1.00000
_exptl_absorpt_correction_T_min 0.88331
_exptl_absorpt_correction_type multi-scan
_exptl_absorpt_process_details
;
CrysAlisPro 1.171.39.46 (Rigaku Oxford Diffraction, 2018)
Empirical absorption correction using spherical harmonics,
 implemented in SCALE3 ABSPACK scaling algorithm.
;
_exptl_crystal_colour yellow
_exptl_crystal_density_diffrn 1.564
_exptl_crystal_description plate
_exptl_crystal_F_000 1023
_exptl_crystal_size_max 0.400
_exptl_crystal_size_mid 0.270
_exptl_crystal_size_min 0.028
_refine_diff_density_max 1.572
_refine_diff_density_min -0.681
_refine_diff_density_rms 0.105
_refine_ls_abs_structure_details
;
 Refined as an inversion twin.
;
_refine_ls_abs_structure_Flack 0.365(19)
_refine_ls_extinction_method none
_refine_ls_goodness_of_fit_ref 1.000
_refine_ls_hydrogen_treatment mixed
_refine_ls_matrix_type full
_refine_ls_number_parameters 1140
_refine_ls_number_reflns 16483
_refine_ls_number_restraints 184
_refine_ls_restrained_S_all 0.995
_refine_ls_R_factor_all 0.0543
_refine_ls_R_factor_gt 0.0478
_refine_ls_shift/su_max 0.010
_refine_ls_shift/su_mean 0.000
_refine_ls_structure_factor_coef Fsqd
_refine_ls_weighting_details 'w=1/[\s^2^(Fo^2^)+(0.0532P)^2^+3.3702P] where P=(Fo^2^+2Fc^2^)/3'
_refine_ls_weighting_scheme calc
_refine_ls_wR_factor_gt 0.1102
_refine_ls_wR_factor_ref 0.1162
_reflns_Friedel_coverage 1.000
_reflns_Friedel_fraction_full 0.986
_reflns_Friedel_fraction_max 0.874
_reflns_number_gt 15013
_reflns_number_total 16483
_reflns_threshold_expression 'I > 2\s(I)'
_cod_data_source_file d0ce01863e2.cif
_cod_data_source_block 2_150K
_cod_depositor_comments 'Adding full bibliography for 7242428--7242433.cif.'
_cod_original_cell_volume 2119.99(10)
_cod_database_code 7242429
_shelx_shelxl_version_number 2016/6
_shelx_space_group_comment
;
The symmetry employed for this shelxl refinement is uniquely defined
by the following loop, which should always be used as a source of
symmetry information in preference to the above space-group names.
They are only intended as comments.
;
_shelx_estimated_absorpt_t_min 0.655
_shelx_estimated_absorpt_t_max 0.968
_oxdiff_exptl_absorpt_empirical_full_min 0.897
_oxdiff_exptl_absorpt_empirical_full_max 1.143
_oxdiff_exptl_absorpt_empirical_details
;
Empirical correction (ABSPACK) includes:
- Absorption correction using spherical harmonics
- Frame scaling
;

loop_
_space_group_symop_operation_xyz
'x, y, z'

loop_
_atom_site_label
_atom_site_type_symbol
_atom_site_fract_x
_atom_site_fract_y
_atom_site_fract_z
_atom_site_U_iso_or_equiv
_atom_site_adp_type
_atom_site_occupancy
_atom_site_site_symmetry_order
_atom_site_calc_flag
_atom_site_refinement_flags_posn
_atom_site_refinement_flags_adp
_atom_site_refinement_flags_occupancy
_atom_site_disorder_assembly
_atom_site_disorder_group
Mn1 Mn 0.87159(9) 0.55800(8) 0.13983(3) 0.01156(16) Uani 1 1 d . . . . .
S1 S 1.08712(17) 0.66294(15) 0.22244(6) 0.0204(3) Uani 1 1 d . . . . .
S2 S 0.74912(17) 0.42589(15) 0.22910(6) 0.0187(3) Uani 1 1 d . . . . .
N1 N 1.2121(5) 0.8038(5) 0.1333(2) 0.0172(10) Uani 1 1 d D . . . .
H1 H 1.288(5) 0.867(5) 0.120(3) 0.021 Uiso 1 1 d D U . . .
N2 N 1.0826(5) 0.7234(5) 0.1003(2) 0.0153(9) Uani 1 1 d . . . . .
N3 N 0.8210(5) 0.5700(5) 0.04628(19) 0.0131(9) Uani 1 1 d . . . . .
N4 N 0.6255(5) 0.3982(5) 0.10888(19) 0.0123(9) Uani 1 1 d . . . . .
N5 N 0.5323(5) 0.3088(5) 0.1448(2) 0.0138(9) Uani 1 1 d D . . . .
H5 H 0.456(5) 0.240(5) 0.132(2) 0.017 Uiso 1 1 d D U . . .
N6 N 1.3538(6) 0.8713(6) 0.2165(2) 0.0237(12) Uani 1 1 d D . . . .
H6A H 1.416(7) 0.932(6) 0.197(3) 0.028 Uiso 1 1 d D U . . .
H6B H 1.360(9) 0.863(8) 0.2516(10) 0.028 Uiso 1 1 d D U . . .
N7 N 0.4797(6) 0.2185(5) 0.2300(2) 0.0210(11) Uani 1 1 d D . . . .
H7A H 0.402(5) 0.157(6) 0.213(3) 0.025 Uiso 1 1 d D U . . .
H7B H 0.502(8) 0.213(8) 0.2648(12) 0.025 Uiso 1 1 d D U . . .
C1 C 1.2232(7) 0.7838(6) 0.1888(3) 0.0182(12) Uani 1 1 d . . . . .
C2 C 0.5789(7) 0.3122(6) 0.1995(2) 0.0150(11) Uani 1 1 d . . . . .
C3 C 1.1890(7) 0.8696(6) 0.0207(3) 0.0213(12) Uani 1 1 d . . . . .
H3A H 1.291590 0.868765 0.030555 0.032 Uiso 1 1 calc R U . . .
H3B H 1.185152 0.959804 0.033950 0.032 Uiso 1 1 calc R U . . .
H3C H 1.166633 0.857757 -0.020185 0.032 Uiso 1 1 calc R U . . .
C4 C 1.0730(6) 0.7515(5) 0.0479(2) 0.0139(10) Uani 1 1 d . . . . .
C5 C 0.9271(7) 0.6578(6) 0.0158(2) 0.0149(11) Uani 1 1 d . . . . .
C6 C 0.9020(7) 0.6622(6) -0.0422(2) 0.0175(11) Uani 1 1 d . . . . .
H6 H 0.978489 0.725363 -0.063107 0.021 Uiso 1 1 calc R U . . .
C7 C 0.7650(7) 0.5738(7) -0.0687(3) 0.0214(12) Uani 1 1 d . . . . .
H7 H 0.745877 0.574629 -0.108308 0.026 Uiso 1 1 calc R U . . .
C8 C 0.6548(7) 0.4834(6) -0.0375(2) 0.0186(12) Uani 1 1 d . . . . .
H8 H 0.559075 0.422060 -0.055194 0.022 Uiso 1 1 calc R U . . .
C9 C 0.6868(6) 0.4840(6) 0.0202(2) 0.0136(10) Uani 1 1 d . . . . .
C10 C 0.5766(7) 0.3877(6) 0.0568(2) 0.0154(11) Uani 1 1 d . . . . .
C11 C 0.4231(7) 0.2881(7) 0.0319(3) 0.0221(13) Uani 1 1 d . . . . .
H11A H 0.413564 0.300584 -0.008640 0.033 Uiso 1 1 calc R U . . .
H11B H 0.413428 0.190558 0.038253 0.033 Uiso 1 1 calc R U . . .
H11C H 0.341948 0.307962 0.049675 0.033 Uiso 1 1 calc R U . . .
Fe1 Fe 0.86397(8) 1.06289(7) 0.14191(3) 0.01202(15) Uani 1 1 d . . . . .
C12 C 0.8177(6) 0.8627(6) 0.1498(2) 0.0148(11) Uani 1 1 d . . . . .
N8 N 0.7968(6) 0.7438(5) 0.1518(2) 0.0160(10) Uani 1 1 d . . . . .
C13 C 0.9189(6) 1.2587(6) 0.1222(2) 0.0148(11) Uani 1 1 d . . . . .
N9 N 0.9508(6) 1.3775(5) 0.1166(2) 0.0179(10) Uani 1 1 d . . . . .
C14 C 1.0794(6) 1.0915(6) 0.1440(2) 0.0158(11) Uani 1 1 d . . . . .
N10 N 1.2082(6) 1.1107(6) 0.1456(2) 0.0232(11) Uani 1 1 d . . . . .
C15 C 0.6484(6) 1.0293(6) 0.1250(2) 0.0147(11) Uani 1 1 d . . . . .
N11 N 0.5200(6) 1.0069(6) 0.1162(2) 0.0249(11) Uani 1 1 d . . . . .
C16 C 0.8524(6) 1.0086(5) 0.0628(2) 0.0147(11) Uani 1 1 d . . . . .
N12 N 0.8323(6) 0.9634(5) 0.0173(2) 0.0222(11) Uani 1 1 d . . . . .
N13 N 0.8592(6) 1.1054(5) 0.2089(2) 0.0179(10) Uani 1 1 d . . . . .
O1 O 0.8506(7) 1.1390(5) 0.2544(2) 0.0351(12) Uani 1 1 d . . . . .
Mn2 Mn 0.72061(9) 0.65393(8) 0.54677(3) 0.01300(17) Uani 1 1 d . . . . .
S3 S 0.49801(18) 0.55542(15) 0.46598(6) 0.0215(3) Uani 1 1 d . . . . .
S4 S 0.84239(17) 0.78533(15) 0.45690(6) 0.0192(3) Uani 1 1 d . . . . .
N21 N 0.3813(6) 0.4054(5) 0.5542(2) 0.0167(10) Uani 1 1 d D . . . .
H21 H 0.313(6) 0.332(4) 0.564(3) 0.020 Uiso 1 1 d D U . . .
N22 N 0.5103(5) 0.4860(5) 0.58741(19) 0.0133(9) Uani 1 1 d . . . . .
N23 N 0.7716(5) 0.6433(5) 0.64099(19) 0.0141(9) Uani 1 1 d . . . . .
N24 N 0.9673(5) 0.8135(5) 0.57739(19) 0.0146(9) Uani 1 1 d . . . . .
N25 N 1.0604(6) 0.8996(5) 0.5414(2) 0.0159(10) Uani 1 1 d D . . . .
H25 H 1.148(4) 0.957(5) 0.552(3) 0.019 Uiso 1 1 d D U . . .
N26 N 0.2410(6) 0.3343(6) 0.4705(2) 0.0248(12) Uani 1 1 d D . . . .
H26A H 0.179(7) 0.279(7) 0.491(3) 0.030 Uiso 1 1 d D U . . .
H26B H 0.240(9) 0.347(8) 0.4357(11) 0.030 Uiso 1 1 d D U . . .
N27 N 1.1152(6) 0.9896(6) 0.4556(2) 0.0244(12) Uani 1 1 d D . . . .
H27A H 1.189(6) 1.041(6) 0.478(2) 0.029 Uiso 1 1 d D U . . .
H27B H 1.093(9) 0.996(8) 0.4211(12) 0.029 Uiso 1 1 d D U . . .
C21 C 0.3679(7) 0.4254(6) 0.4989(2) 0.0164(11) Uani 1 1 d . . . . .
C22 C 1.0139(6) 0.8969(6) 0.4861(2) 0.0160(11) Uani 1 1 d . . . . .
C23 C 0.4116(7) 0.3411(6) 0.6689(2) 0.0208(12) Uani 1 1 d . . . . .
H23A H 0.317432 0.295983 0.644180 0.031 Uiso 1 1 calc R U . . .
H23B H 0.387680 0.380477 0.703146 0.031 Uiso 1 1 calc R U . . .
H23C H 0.456313 0.270762 0.678778 0.031 Uiso 1 1 calc R U . . .
C24 C 0.5246(6) 0.4578(6) 0.6389(2) 0.0153(11) Uani 1 1 d . . . . .
C25 C 0.6688(7) 0.5501(6) 0.6712(2) 0.0149(11) Uani 1 1 d . . . . .
C26 C 0.6971(7) 0.5407(6) 0.7292(3) 0.0207(12) Uani 1 1 d . . . . .
H26 H 0.623991 0.473088 0.749780 0.025 Uiso 1 1 calc R U . . .
C27 C 0.8350(7) 0.6331(6) 0.7556(2) 0.0196(12) Uani 1 1 d . . . . .
H27 H 0.856819 0.630328 0.794950 0.024 Uiso 1 1 calc R U . . .
C28 C 0.9408(7) 0.7295(6) 0.7244(2) 0.0178(11) Uani 1 1 d . . . . .
H28 H 1.035486 0.793014 0.742046 0.021 Uiso 1 1 calc R U . . .
C29 C 0.9061(7) 0.7320(6) 0.6663(2) 0.0173(11) Uani 1 1 d . . . . .
C30 C 1.0136(7) 0.8289(6) 0.6302(2) 0.0144(11) Uani 1 1 d . . . . .
C31 C 1.1623(7) 0.9356(7) 0.6543(3) 0.0246(13) Uani 1 1 d . . . . .
H31A H 1.172246 0.927389 0.695092 0.037 Uiso 1 1 calc R U . . .
H31B H 1.246780 0.919114 0.637513 0.037 Uiso 1 1 calc R U . . .
H31C H 1.165848 1.030602 0.646173 0.037 Uiso 1 1 calc R U . . .
Fe2 Fe 0.73083(8) 1.15158(7) 0.54381(3) 0.01257(15) Uani 1 1 d . . . . .
C32 C 0.6784(7) 0.9564(6) 0.5612(2) 0.0155(11) Uani 1 1 d . . . . .
N28 N 0.6484(6) 0.8373(5) 0.5669(2) 0.0181(10) Uani 1 1 d . . . . .
C33 C 0.7740(7) 1.3521(6) 0.5374(2) 0.0160(11) Uani 1 1 d . . . . .
N29 N 0.7908(6) 1.4691(5) 0.5356(2) 0.0200(10) Uani 1 1 d . . . . .
C34 C 0.5140(7) 1.1217(6) 0.5407(3) 0.0181(11) Uani 1 1 d . . . . .
N30 N 0.3864(6) 1.1030(6) 0.5393(2) 0.0264(12) Uani 1 1 d . . . . .
C35 C 0.9457(7) 1.1857(6) 0.5619(2) 0.0156(11) Uani 1 1 d . . . . .
N31 N 1.0726(6) 1.2042(5) 0.5712(2) 0.0209(11) Uani 1 1 d . . . . .
C36 C 0.7353(6) 1.1947(6) 0.6236(2) 0.0153(11) Uani 1 1 d . . . . .
N32 N 0.7459(6) 1.2265(6) 0.6708(2) 0.0244(11) Uani 1 1 d . . . . .
N33 N 0.7388(6) 1.1139(5) 0.4761(2) 0.0184(10) Uani 1 1 d . . . . .
O2 O 0.7509(7) 1.0822(6) 0.43104(19) 0.0375(13) Uani 1 1 d . . . . .
Mn3 Mn 0.25612(9) 0.58581(8) 0.85737(3) 0.01293(16) Uani 1 1 d . . . . .
S5 S 0.27442(17) 0.56742(16) 0.96696(6) 0.0205(3) Uani 1 1 d . . . . .
S6 S -0.01292(17) 0.39893(15) 0.87671(6) 0.0212(3) Uani 1 1 d . . . . .
N41 N 0.5402(5) 0.7717(5) 0.94911(19) 0.0158(9) Uani 1 1 d D . . . .
H41 H 0.631(3) 0.828(6) 0.956(3) 0.019 Uiso 1 1 d D U . . .
N42 N 0.4975(5) 0.7523(5) 0.89299(19) 0.0152(9) Uani 1 1 d . . . . .
N43 N 0.3957(5) 0.6928(4) 0.78618(19) 0.0155(9) Uani 1 1 d . . . . .
N44 N 0.1212(5) 0.4957(4) 0.7694(2) 0.0164(9) Uani 1 1 d . . . . .
N45 N -0.0201(6) 0.3925(5) 0.7637(2) 0.0192(10) Uani 1 1 d D . . . .
H45 H -0.058(7) 0.340(6) 0.7349(18) 0.023 Uiso 1 1 d D U . . .
N46 N 0.5033(6) 0.7122(5) 1.0395(2) 0.0215(11) Uani 1 1 d D . . . .
H46A H 0.588(4) 0.780(5) 1.045(3) 0.026 Uiso 1 1 d D U . . .
H46B H 0.446(6) 0.669(7) 1.064(2) 0.026 Uiso 1 1 d D U . . .
N47 N -0.2339(6) 0.2468(5) 0.8014(2) 0.0225(10) Uani 1 1 d D . . . .
H47A H -0.268(8) 0.221(7) 0.7676(13) 0.027 Uiso 1 1 d D U . . .
H47B H -0.285(7) 0.240(7) 0.8294(19) 0.027 Uiso 1 1 d D U . . .
C41 C 0.4500(6) 0.6918(5) 0.9858(2) 0.0174(11) Uani 1 1 d . . . . .
C42 C -0.0926(6) 0.3428(5) 0.8107(2) 0.0163(10) Uani 1 1 d . . . . .
C43 C 0.7511(7) 0.9270(6) 0.8767(2) 0.0233(12) Uani 1 1 d . . . . .
H43A H 0.807206 0.880152 0.899631 0.035 Uiso 1 1 calc R U . . .
H43B H 0.742984 1.005423 0.899013 0.035 Uiso 1 1 calc R U . . .
H43C H 0.806090 0.963336 0.843573 0.035 Uiso 1 1 calc R U . . .
C44 C 0.5934(6) 0.8228(6) 0.8584(2) 0.0157(10) Uani 1 1 d . . . . .
C45 C 0.5367(6) 0.7950(5) 0.7981(2) 0.0151(10) Uani 1 1 d . . . . .
C46 C 0.6235(7) 0.8680(6) 0.7561(2) 0.0190(11) Uani 1 1 d . . . . .
H46 H 0.722622 0.938173 0.765063 0.023 Uiso 1 1 calc R U . . .
C47 C 0.5622(7) 0.8361(6) 0.7008(2) 0.0228(12) Uani 1 1 d . . . . .
H47 H 0.618339 0.886442 0.671397 0.027 Uiso 1 1 calc R U . . .
C48 C 0.4182(7) 0.7303(6) 0.6884(2) 0.0211(11) Uani 1 1 d . . . . .
H48 H 0.376016 0.706507 0.650564 0.025 Uiso 1 1 calc R U . . .
C49 C 0.3384(6) 0.6608(5) 0.7319(2) 0.0145(10) Uani 1 1 d . . . . .
C50 C 0.1847(6) 0.5454(5) 0.7237(2) 0.0187(11) Uani 1 1 d . . . . .
C51 C 0.1096(7) 0.4919(7) 0.6651(2) 0.0267(14) Uani 1 1 d . . . . .
H51A H 0.011130 0.504518 0.660381 0.040 Uiso 1 1 calc R U . . .
H51B H 0.092407 0.391439 0.659796 0.040 Uiso 1 1 calc R U . . .
H51C H 0.176725 0.545366 0.637136 0.040 Uiso 1 1 calc R U . . .
Fe3 Fe 0.25582(9) 1.09708(7) 0.85383(3) 0.01380(15) Uani 1 1 d . . . . .
C52 C 0.2015(6) 0.8938(5) 0.8532(2) 0.0144(10) Uani 1 1 d . . . . .
N48 N 0.1786(5) 0.7738(5) 0.8541(2) 0.0168(9) Uani 1 1 d . . . . .
C53 C 0.3301(6) 1.2995(6) 0.8459(2) 0.0155(10) Uani 1 1 d . . . . .
N49 N 0.3630(6) 1.4194(5) 0.8445(2) 0.0204(10) Uani 1 1 d . . . . .
C54 C 0.4445(7) 1.1152(6) 0.8969(3) 0.0225(12) Uani 1 1 d . . . . .
N50 N 0.5591(7) 1.1244(6) 0.9210(3) 0.0354(14) Uani 1 1 d . . . . .
C55 C 0.0926(7) 1.0793(6) 0.7954(2) 0.0177(11) Uani 1 1 d . . . . .
N51 N -0.0018(6) 1.0703(6) 0.7610(2) 0.0274(12) Uani 1 1 d . . . . .
C56 C 0.3726(6) 1.0907(5) 0.7901(2) 0.0158(10) Uani 1 1 d . . . . .
N52 N 0.4428(6) 1.0892(5) 0.7532(2) 0.0243(11) Uani 1 1 d . . . . .
N53 N 0.1581(6) 1.1113(5) 0.9077(2) 0.0201(10) Uani 1 1 d . . . . .
O3 O 0.0934(6) 1.1277(5) 0.94390(19) 0.0311(10) Uani 1 1 d . . . . .
O1S O 1.0309(6) 1.0257(5) 0.3399(2) 0.0333(11) Uani 1 1 d D . . . .
H1S H 0.946(4) 1.0180(6) 0.3263(6) 0.050 Uiso 1 1 calc DR U . . .
C1S C 1.1064(12) 0.9750(12) 0.3000(4) 0.055(2) Uani 1 1 d . . . . .
H1SA H 1.212842 1.040944 0.299723 0.082 Uiso 1 1 calc R U . . .
H1SB H 1.053370 0.967283 0.262531 0.082 Uiso 1 1 calc R U . . .
H1SC H 1.104955 0.881856 0.310162 0.082 Uiso 1 1 calc R U . . .
O2S O 0.5588(6) 1.1897(6) 0.3465(2) 0.0349(12) Uani 1 1 d D . . . .
H2S H 0.621(3) 1.1619(13) 0.3623(7) 0.052 Uiso 1 1 calc DR U . . .
C2S C 0.4866(12) 1.2420(11) 0.3873(4) 0.052(2) Uani 1 1 d . . . . .
H2SA H 0.518202 1.221221 0.424984 0.078 Uiso 1 1 calc R U . . .
H2SB H 0.374937 1.196363 0.380197 0.078 Uiso 1 1 calc R U . . .
H2SC H 0.516818 1.344439 0.384708 0.078 Uiso 1 1 calc R U . . .
O3S O 0.4695(6) 0.9068(5) 0.3372(2) 0.0346(12) Uani 1 1 d D . . . .
H3S H 0.4417(13) 0.973(3) 0.3321(3) 0.052 Uiso 1 1 calc DR U . . .
C3S C 0.3942(13) 0.8281(11) 0.3838(4) 0.061(3) Uani 1 1 d . . . . .
H3SA H 0.449024 0.875771 0.419388 0.092 Uiso 1 1 calc R U . . .
H3SB H 0.394803 0.732229 0.381202 0.092 Uiso 1 1 calc R U . . .
H3SC H 0.288070 0.823417 0.382299 0.092 Uiso 1 1 calc R U . . .
O4S O 1.1236(7) 1.3096(6) 0.3515(2) 0.0378(13) Uani 1 1 d D . . . .
H4S H 1.1046(10) 1.225(4) 0.3444(4) 0.057 Uiso 1 1 calc DR U . . .
C4S C 1.1984(12) 1.3890(11) 0.3070(4) 0.057(3) Uani 1 1 d . . . . .
H4SA H 1.266566 1.483413 0.321722 0.085 Uiso 1 1 calc R U . . .
H4SB H 1.121759 1.397550 0.278843 0.085 Uiso 1 1 calc R U . . .
H4SC H 1.258715 1.341153 0.289609 0.085 Uiso 1 1 calc R U . . .
O5S O 0.8665(7) 1.3485(6) 0.3756(3) 0.0494(15) Uani 1 1 d D . . . .
H5S H 0.947(4) 1.3379(7) 0.3720(3) 0.074 Uiso 1 1 calc DR U . . .
C5S C 0.8956(12) 1.4936(9) 0.3866(4) 0.051(2) Uani 1 1 d . . . . .
H5SA H 0.805448 1.503814 0.401420 0.077 Uiso 1 1 calc R U . . .
H5SB H 0.917261 1.543630 0.351679 0.077 Uiso 1 1 calc R U . . .
H5SC H 0.984174 1.533807 0.414275 0.077 Uiso 1 1 calc R U . . .
O6S O 0.7237(7) 0.8697(6) 0.3093(3) 0.0480(15) Uani 1 1 d D . . . .
H6S H 0.678(2) 0.8794(7) 0.3354(12) 0.072 Uiso 1 1 calc DR U . . .
C6S C 0.6951(11) 0.7244(9) 0.2993(3) 0.046(2) Uani 1 1 d . . . . .
H6SA H 0.768509 0.713928 0.274047 0.070 Uiso 1 1 calc R U . . .
H6SB H 0.590496 0.676584 0.281803 0.070 Uiso 1 1 calc R U . . .
H6SC H 0.706312 0.682043 0.334965 0.070 Uiso 1 1 calc R U . . .
O7S O 0.3203(6) 0.5256(6) 0.1177(2) 0.0431(14) Uani 1 1 d D . . . .
H7S H 0.228(5) 0.494(10) 0.108(4) 0.065 Uiso 1 1 d D U . . .
C7S C 0.3706(10) 0.5210(9) 0.1746(3) 0.0416(19) Uani 1 1 d . . . . .
H7SA H 0.482884 0.555548 0.178777 0.062 Uiso 1 1 calc R U . . .
H7SB H 0.328515 0.423502 0.186356 0.062 Uiso 1 1 calc R U . . .
H7SC H 0.335173 0.580940 0.198157 0.062 Uiso 1 1 calc R U . . .
O8S O 0.2868(7) 0.7141(7) 0.5560(2) 0.0559(17) Uani 1 1 d D . . . .
H8S H 0.375(4) 0.7358(11) 0.5457(5) 0.084 Uiso 1 1 calc DR U . . .
C8S C 0.1792(10) 0.6489(10) 0.5107(4) 0.051(2) Uani 1 1 d . . . . .
H8SA H 0.183912 0.556763 0.500849 0.077 Uiso 1 1 calc R U . . .
H8SB H 0.202271 0.708520 0.478306 0.077 Uiso 1 1 calc R U . . .
H8SC H 0.076171 0.635629 0.521221 0.077 Uiso 1 1 calc R U . . .

loop_
_atom_site_aniso_label
_atom_site_aniso_U_11
_atom_site_aniso_U_22
_atom_site_aniso_U_33
_atom_site_aniso_U_23
_atom_site_aniso_U_13
_atom_site_aniso_U_12
Mn1 0.0104(4) 0.0058(3) 0.0176(4) 0.0005(3) 0.0006(3) 0.0020(3)
S1 0.0143(7) 0.0163(7) 0.0252(7) 0.0054(5) -0.0005(6) -0.0005(6)
S2 0.0161(7) 0.0142(7) 0.0202(7) 0.0020(5) 0.0009(5) -0.0007(6)
N1 0.007(2) 0.009(2) 0.028(3) 0.0013(18) -0.0021(19) -0.0045(18)
N2 0.012(2) 0.012(2) 0.022(2) 0.0010(17) 0.0000(18) 0.0040(18)
N3 0.012(2) 0.007(2) 0.020(2) 0.0013(16) -0.0009(18) 0.0036(18)
N4 0.013(2) 0.0058(19) 0.018(2) 0.0020(16) 0.0042(18) 0.0018(17)
N5 0.010(2) 0.009(2) 0.018(2) 0.0002(17) 0.0023(18) -0.0018(18)
N6 0.019(3) 0.018(3) 0.023(3) 0.003(2) -0.003(2) -0.005(2)
N7 0.019(3) 0.018(2) 0.019(2) 0.0048(19) 0.002(2) -0.003(2)
C1 0.019(3) 0.008(2) 0.026(3) 0.003(2) 0.003(2) 0.004(2)
C2 0.017(3) 0.010(2) 0.018(3) 0.0012(19) 0.005(2) 0.004(2)
C3 0.016(3) 0.016(3) 0.025(3) 0.004(2) 0.005(2) -0.002(2)
C4 0.013(3) 0.008(2) 0.022(3) 0.0024(19) 0.005(2) 0.005(2)
C5 0.014(3) 0.010(2) 0.022(3) -0.0015(19) 0.002(2) 0.006(2)
C6 0.016(3) 0.018(3) 0.017(3) 0.002(2) 0.003(2) 0.005(2)
C7 0.025(3) 0.023(3) 0.017(3) 0.002(2) 0.002(2) 0.010(3)
C8 0.018(3) 0.017(3) 0.018(3) -0.005(2) -0.004(2) 0.005(2)
C9 0.010(2) 0.010(2) 0.019(3) -0.0009(19) -0.001(2) 0.002(2)
C10 0.014(3) 0.007(2) 0.023(3) -0.002(2) 0.003(2) 0.002(2)
C11 0.017(3) 0.019(3) 0.023(3) 0.002(2) -0.002(2) -0.002(2)
Fe1 0.0096(3) 0.0061(3) 0.0198(4) -0.0002(3) 0.0006(3) 0.0024(3)
C12 0.010(2) 0.008(2) 0.025(3) 0.000(2) 0.000(2) 0.002(2)
N8 0.018(2) 0.008(2) 0.023(2) 0.0015(17) 0.0011(19) 0.0054(19)
C13 0.009(2) 0.013(3) 0.021(3) 0.001(2) 0.002(2) 0.003(2)
N9 0.016(2) 0.012(2) 0.025(3) -0.0005(18) 0.0013(19) 0.0046(19)
C14 0.009(2) 0.009(2) 0.026(3) -0.001(2) -0.001(2) 0.001(2)
N10 0.014(2) 0.021(3) 0.034(3) 0.002(2) 0.003(2) 0.006(2)
C15 0.015(3) 0.009(2) 0.019(3) -0.0013(19) 0.004(2) 0.002(2)
N11 0.021(3) 0.017(3) 0.038(3) 0.002(2) 0.003(2) 0.008(2)
C16 0.010(2) 0.007(2) 0.027(3) 0.004(2) 0.002(2) 0.003(2)
N12 0.020(3) 0.017(2) 0.024(3) 0.0000(19) 0.001(2) 0.001(2)
N13 0.019(2) 0.014(2) 0.022(3) 0.0040(18) 0.003(2) 0.006(2)
O1 0.056(4) 0.031(3) 0.025(3) -0.0028(19) 0.002(2) 0.024(3)
Mn2 0.0136(4) 0.0067(4) 0.0173(4) 0.0007(3) -0.0003(3) 0.0023(3)
S3 0.0188(7) 0.0146(7) 0.0244(7) 0.0052(5) -0.0014(6) -0.0014(6)
S4 0.0181(7) 0.0155(7) 0.0179(7) 0.0010(5) 0.0009(5) -0.0006(6)
N21 0.015(2) 0.010(2) 0.022(2) 0.0005(18) -0.0003(19) 0.0012(19)
N22 0.010(2) 0.006(2) 0.021(2) -0.0003(16) -0.0012(18) -0.0007(17)
N23 0.013(2) 0.010(2) 0.017(2) 0.0001(16) 0.0011(18) 0.0028(18)
N24 0.015(2) 0.010(2) 0.018(2) 0.0005(16) 0.0021(18) 0.0030(18)
N25 0.012(2) 0.011(2) 0.021(2) 0.0018(17) 0.0019(19) -0.0017(18)
N26 0.020(3) 0.021(3) 0.023(3) 0.002(2) -0.002(2) -0.003(2)
N27 0.019(3) 0.025(3) 0.021(3) 0.004(2) 0.003(2) -0.001(2)
C21 0.015(3) 0.008(2) 0.023(3) -0.001(2) -0.003(2) 0.003(2)
C22 0.012(3) 0.010(2) 0.025(3) 0.001(2) 0.003(2) 0.003(2)
C23 0.019(3) 0.019(3) 0.022(3) 0.006(2) 0.002(2) 0.003(2)
C24 0.012(3) 0.011(2) 0.023(3) 0.000(2) 0.003(2) 0.004(2)
C25 0.015(3) 0.010(2) 0.021(3) 0.0034(19) 0.002(2) 0.005(2)
C26 0.023(3) 0.015(3) 0.023(3) 0.004(2) 0.004(2) 0.006(2)
C27 0.025(3) 0.019(3) 0.017(3) 0.004(2) 0.001(2) 0.010(2)
C28 0.017(3) 0.018(3) 0.018(3) 0.003(2) 0.001(2) 0.005(2)
C29 0.018(3) 0.010(2) 0.025(3) -0.001(2) 0.000(2) 0.007(2)
C30 0.013(3) 0.009(2) 0.019(3) -0.0016(19) 0.000(2) 0.002(2)
C31 0.017(3) 0.025(3) 0.021(3) -0.006(2) -0.003(2) -0.004(3)
Fe2 0.0125(4) 0.0069(3) 0.0177(4) 0.0001(3) 0.0002(3) 0.0031(3)
C32 0.017(3) 0.015(3) 0.019(3) -0.001(2) 0.002(2) 0.010(2)
N28 0.021(3) 0.012(2) 0.021(2) 0.0009(17) 0.001(2) 0.007(2)
C33 0.015(3) 0.013(3) 0.018(3) 0.001(2) 0.000(2) 0.004(2)
N29 0.022(3) 0.014(2) 0.024(3) -0.0003(18) 0.002(2) 0.008(2)
C34 0.015(3) 0.009(2) 0.028(3) 0.001(2) -0.002(2) 0.002(2)
N30 0.014(3) 0.017(3) 0.043(3) 0.001(2) -0.001(2) 0.001(2)
C35 0.017(3) 0.009(2) 0.022(3) -0.0014(19) 0.001(2) 0.006(2)
N31 0.012(2) 0.015(2) 0.033(3) 0.001(2) 0.003(2) 0.001(2)
C36 0.008(2) 0.009(2) 0.027(3) 0.000(2) 0.000(2) 0.001(2)
N32 0.020(3) 0.023(3) 0.026(3) -0.001(2) 0.004(2) 0.004(2)
N33 0.025(3) 0.010(2) 0.019(2) 0.0024(17) -0.003(2) 0.006(2)
O2 0.057(4) 0.039(3) 0.018(2) 0.002(2) 0.004(2) 0.020(3)
Mn3 0.0125(4) 0.0073(3) 0.0179(4) 0.0004(3) 0.0002(3) 0.0026(3)
S5 0.0177(7) 0.0172(7) 0.0211(7) 0.0027(5) 0.0011(5) 0.0001(6)
S6 0.0169(7) 0.0189(7) 0.0227(7) 0.0009(5) 0.0021(5) 0.0006(6)
N41 0.015(2) 0.015(2) 0.019(2) -0.0010(17) -0.0005(18) 0.0066(19)
N42 0.016(2) 0.009(2) 0.019(2) 0.0006(16) 0.0013(17) 0.0034(18)
N43 0.016(2) 0.0077(19) 0.024(2) 0.0021(16) 0.0021(17) 0.0053(17)
N44 0.018(2) 0.0056(19) 0.025(2) 0.0015(16) -0.0016(19) 0.0048(18)
N45 0.019(2) 0.015(2) 0.017(2) -0.0049(17) -0.0033(18) 0.0004(19)
N46 0.023(3) 0.018(2) 0.018(2) 0.0026(18) 0.000(2) 0.000(2)
N47 0.017(2) 0.020(2) 0.024(3) -0.0028(19) -0.001(2) 0.001(2)
C41 0.013(3) 0.011(2) 0.027(3) -0.001(2) 0.002(2) 0.003(2)
C42 0.016(3) 0.013(2) 0.022(3) 0.0009(19) 0.004(2) 0.007(2)
C43 0.017(3) 0.020(3) 0.025(3) 0.007(2) 0.003(2) -0.003(2)
C44 0.017(3) 0.015(2) 0.016(2) -0.0014(18) 0.000(2) 0.006(2)
C45 0.015(3) 0.013(2) 0.020(3) 0.0015(18) 0.005(2) 0.007(2)
C46 0.020(3) 0.015(2) 0.021(3) 0.0015(19) 0.005(2) 0.004(2)
C47 0.026(3) 0.021(3) 0.022(3) 0.009(2) 0.009(2) 0.009(2)
C48 0.026(3) 0.016(3) 0.019(3) 0.0011(19) 0.001(2) 0.005(2)
C49 0.016(3) 0.005(2) 0.022(3) 0.0001(18) 0.006(2) 0.0021(19)
C50 0.016(3) 0.010(2) 0.026(3) -0.0037(19) -0.002(2) 0.000(2)
C51 0.025(3) 0.030(3) 0.019(3) -0.005(2) 0.000(2) 0.003(3)
Fe3 0.0136(4) 0.0073(3) 0.0206(4) 0.0005(3) 0.0012(3) 0.0040(3)
C52 0.012(2) 0.011(2) 0.021(3) -0.0010(18) 0.0010(19) 0.005(2)
N48 0.016(2) 0.013(2) 0.023(2) 0.0026(17) 0.0046(18) 0.0069(18)
C53 0.013(2) 0.013(2) 0.021(3) -0.0008(19) -0.005(2) 0.006(2)
N49 0.017(2) 0.013(2) 0.030(3) -0.0002(18) -0.002(2) 0.0055(19)
C54 0.019(3) 0.011(2) 0.037(3) -0.002(2) -0.002(2) 0.005(2)
N50 0.031(3) 0.028(3) 0.047(4) -0.007(2) -0.009(3) 0.013(3)
C55 0.019(3) 0.013(2) 0.021(3) -0.0007(19) 0.002(2) 0.005(2)
N51 0.019(3) 0.024(3) 0.036(3) 0.001(2) -0.002(2) 0.005(2)
C56 0.016(3) 0.007(2) 0.024(3) -0.0003(18) -0.001(2) 0.005(2)
N52 0.017(2) 0.020(2) 0.033(3) 0.000(2) 0.001(2) 0.004(2)
N53 0.018(2) 0.013(2) 0.025(3) 0.0030(18) -0.002(2) 0.0014(19)
O3 0.033(2) 0.034(3) 0.026(2) 0.0015(18) 0.0147(19) 0.009(2)
O1S 0.041(3) 0.026(3) 0.033(3) -0.0001(19) 0.007(2) 0.011(2)
C1S 0.062(6) 0.076(7) 0.043(5) -0.014(4) -0.001(4) 0.048(5)
O2S 0.043(3) 0.038(3) 0.028(3) 0.004(2) 0.009(2) 0.018(3)
C2S 0.058(6) 0.062(6) 0.049(5) -0.003(4) 0.002(4) 0.039(5)
O3S 0.039(3) 0.026(3) 0.039(3) 0.005(2) -0.002(2) 0.011(2)
C3S 0.064(7) 0.053(6) 0.062(6) 0.024(5) 0.011(5) 0.014(5)
O4S 0.048(3) 0.028(3) 0.034(3) 0.006(2) 0.001(2) 0.011(2)
C4S 0.066(7) 0.053(6) 0.052(5) 0.021(4) 0.010(5) 0.021(5)
O5S 0.040(3) 0.035(3) 0.076(4) -0.012(3) -0.008(3) 0.021(3)
C5S 0.062(6) 0.036(5) 0.056(5) -0.013(4) -0.007(5) 0.021(4)
O6S 0.045(3) 0.029(3) 0.067(4) -0.013(3) -0.014(3) 0.014(3)
C6S 0.062(6) 0.033(4) 0.041(5) -0.008(3) -0.007(4) 0.017(4)
O7S 0.027(3) 0.049(3) 0.042(3) 0.014(2) 0.002(2) 0.000(2)
C7S 0.061(5) 0.046(4) 0.037(4) 0.010(3) 0.017(4) 0.039(4)
O8S 0.039(3) 0.071(4) 0.047(4) 0.003(3) -0.001(3) 0.008(3)
C8S 0.038(5) 0.054(5) 0.069(6) -0.015(4) -0.011(4) 0.030(4)

loop_
_atom_type_symbol
_atom_type_description
_atom_type_scat_dispersion_real
_atom_type_scat_dispersion_imag
_atom_type_scat_source
C C 0.0033 0.0016 'International Tables Vol C Tables 4.2.6.8 and 6.1.1.4'
H H 0.0000 0.0000 'International Tables Vol C Tables 4.2.6.8 and 6.1.1.4'
Fe Fe 0.3463 0.8444 'International Tables Vol C Tables 4.2.6.8 and 6.1.1.4'
Mn Mn 0.3368 0.7283 'International Tables Vol C Tables 4.2.6.8 and 6.1.1.4'
N N 0.0061 0.0033 'International Tables Vol C Tables 4.2.6.8 and 6.1.1.4'
O O 0.0106 0.0060 'International Tables Vol C Tables 4.2.6.8 and 6.1.1.4'
S S 0.1246 0.1234 'International Tables Vol C Tables 4.2.6.8 and 6.1.1.4'

loop_
_geom_angle_atom_site_label_1
_geom_angle_atom_site_label_2
_geom_angle_atom_site_label_3
_geom_angle
_geom_angle_site_symmetry_1
_geom_angle_site_symmetry_3
_geom_angle_publ_flag
N3 Mn1 N8 86.87(17) . . ?
N3 Mn1 N9 86.48(17) . 1_545 ?
N8 Mn1 N9 172.99(18) . 1_545 ?
N3 Mn1 N4 68.87(16) . . ?
N8 Mn1 N4 94.58(17) . . ?
N9 Mn1 N4 85.09(17) 1_545 . ?
N3 Mn1 N2 68.78(17) . . ?
N8 Mn1 N2 84.41(17) . . ?
N9 Mn1 N2 91.11(17) 1_545 . ?
N4 Mn1 N2 137.64(16) . . ?
N3 Mn1 S1 142.40(13) . . ?
N8 Mn1 S1 90.04(13) . . ?
N9 Mn1 S1 93.88(13) 1_545 . ?
N4 Mn1 S1 148.68(12) . . ?
N2 Mn1 S1 73.62(12) . . ?
N3 Mn1 S2 142.16(13) . . ?
N8 Mn1 S2 95.97(13) . . ?
N9 Mn1 S2 90.64(13) 1_545 . ?
N4 Mn1 S2 73.29(12) . . ?
N2 Mn1 S2 149.05(13) . . ?
S1 Mn1 S2 75.42(5) . . ?
C1 S1 Mn1 100.6(2) . . ?
C2 S2 Mn1 100.7(2) . . ?
C1 N1 N2 120.1(5) . . ?
C1 N1 H1 117(5) . . ?
N2 N1 H1 122(5) . . ?
C4 N2 N1 118.0(5) . . ?
C4 N2 Mn1 120.5(4) . . ?
N1 N2 Mn1 121.1(3) . . ?
C9 N3 C5 119.1(5) . . ?
C9 N3 Mn1 120.2(4) . . ?
C5 N3 Mn1 120.6(4) . . ?
C10 N4 N5 117.9(5) . . ?
C10 N4 Mn1 120.4(4) . . ?
N5 N4 Mn1 121.6(3) . . ?
C2 N5 N4 120.7(5) . . ?
C2 N5 H5 119(4) . . ?
N4 N5 H5 119(4) . . ?
C1 N6 H6A 116(5) . . ?
C1 N6 H6B 115(5) . . ?
H6A N6 H6B 128(7) . . ?
C2 N7 H7A 118(5) . . ?
C2 N7 H7B 121(5) . . ?
H7A N7 H7B 121(7) . . ?
N1 C1 N6 114.3(5) . . ?
N1 C1 S1 124.5(4) . . ?
N6 C1 S1 121.2(5) . . ?
N7 C2 N5 115.2(5) . . ?
N7 C2 S2 121.1(4) . . ?
N5 C2 S2 123.7(4) . . ?
C4 C3 H3A 109.5 . . ?
C4 C3 H3B 109.5 . . ?
H3A C3 H3B 109.5 . . ?
C4 C3 H3C 109.5 . . ?
H3A C3 H3C 109.5 . . ?
H3B C3 H3C 109.5 . . ?
N2 C4 C3 125.0(5) . . ?
N2 C4 C5 113.7(5) . . ?
C3 C4 C5 121.2(5) . . ?
N3 C5 C6 121.8(5) . . ?
N3 C5 C4 116.0(5) . . ?
C6 C5 C4 122.2(5) . . ?
C7 C6 C5 118.9(5) . . ?
C7 C6 H6 120.6 . . ?
C5 C6 H6 120.6 . . ?
C6 C7 C8 119.6(5) . . ?
C6 C7 H7 120.2 . . ?
C8 C7 H7 120.2 . . ?
C7 C8 C9 118.8(5) . . ?
C7 C8 H8 120.6 . . ?
C9 C8 H8 120.6 . . ?
N3 C9 C8 121.8(5) . . ?
N3 C9 C10 115.9(5) . . ?
C8 C9 C10 122.3(5) . . ?
N4 C10 C9 114.6(5) . . ?
N4 C10 C11 125.3(5) . . ?
C9 C10 C11 120.1(5) . . ?
C10 C11 H11A 109.5 . . ?
C10 C11 H11B 109.5 . . ?
H11A C11 H11B 109.5 . . ?
C10 C11 H11C 109.5 . . ?
H11A C11 H11C 109.5 . . ?
H11B C11 H11C 109.5 . . ?
N13 Fe1 C14 97.9(2) . . ?
N13 Fe1 C12 97.4(2) . . ?
C14 Fe1 C12 88.8(2) . . ?
N13 Fe1 C15 92.6(2) . . ?
C14 Fe1 C15 169.4(2) . . ?
C12 Fe1 C15 91.1(2) . . ?
N13 Fe1 C16 175.6(3) . . ?
C14 Fe1 C16 86.5(2) . . ?
C12 Fe1 C16 82.1(2) . . ?
C15 Fe1 C16 83.0(2) . . ?
N13 Fe1 C13 91.5(2) . . ?
C14 Fe1 C13 88.1(2) . . ?
C12 Fe1 C13 170.9(3) . . ?
C15 Fe1 C13 90.4(2) . . ?
C16 Fe1 C13 89.2(2) . . ?
N8 C12 Fe1 175.4(5) . . ?
C12 N8 Mn1 151.5(5) . . ?
N9 C13 Fe1 172.6(5) . . ?
C13 N9 Mn1 140.3(5) . 1_565 ?
N10 C14 Fe1 178.9(6) . . ?
N11 C15 Fe1 178.0(5) . . ?
N12 C16 Fe1 172.4(5) . . ?
O1 N13 Fe1 176.1(5) . . ?
N29 Mn2 N28 174.52(19) 1_545 . ?
N29 Mn2 N23 86.92(18) 1_545 . ?
N28 Mn2 N23 87.76(17) . . ?
N29 Mn2 N24 95.09(18) 1_545 . ?
N28 Mn2 N24 84.20(18) . . ?
N23 Mn2 N24 68.92(17) . . ?
N29 Mn2 N22 82.94(18) 1_545 . ?
N28 Mn2 N22 93.87(18) . . ?
N23 Mn2 N22 68.28(16) . . ?
N24 Mn2 N22 137.20(16) . . ?
N29 Mn2 S3 92.12(14) 1_545 . ?
N28 Mn2 S3 91.24(13) . . ?
N23 Mn2 S3 141.65(13) . . ?
N24 Mn2 S3 149.06(12) . . ?
N22 Mn2 S3 73.55(12) . . ?
N29 Mn2 S4 96.61(14) 1_545 . ?
N28 Mn2 S4 88.40(13) . . ?
N23 Mn2 S4 142.30(13) . . ?
N24 Mn2 S4 73.39(12) . . ?
N22 Mn2 S4 149.41(12) . . ?
S3 Mn2 S4 75.91(5) . . ?
C21 S3 Mn2 100.6(2) . . ?
C22 S4 Mn2 100.5(2) . . ?
C21 N21 N22 121.0(5) . . ?
C21 N21 H21 114(5) . . ?
N22 N21 H21 124(5) . . ?
C24 N22 N21 119.5(5) . . ?
C24 N22 Mn2 119.7(4) . . ?
N21 N22 Mn2 120.2(3) . . ?
C25 N23 C29 120.1(5) . . ?
C25 N23 Mn2 120.7(4) . . ?
C29 N23 Mn2 119.2(4) . . ?
C30 N24 N25 118.1(5) . . ?
C30 N24 Mn2 120.2(4) . . ?
N25 N24 Mn2 121.6(3) . . ?
N24 N25 C22 121.2(5) . . ?
N24 N25 H25 122(5) . . ?
C22 N25 H25 117(5) . . ?
C21 N26 H26A 114(5) . . ?
C21 N26 H26B 112(5) . . ?
H26A N26 H26B 134(8) . . ?
C22 N27 H27A 108(5) . . ?
C22 N27 H27B 120(5) . . ?
H27A N27 H27B 131(8) . . ?
N26 C21 N21 115.1(5) . . ?
N26 C21 S3 121.0(5) . . ?
N21 C21 S3 123.9(4) . . ?
N27 C22 N25 115.1(5) . . ?
N27 C22 S4 121.6(5) . . ?
N25 C22 S4 123.3(4) . . ?
C24 C23 H23A 109.5 . . ?
C24 C23 H23B 109.5 . . ?
H23A C23 H23B 109.5 . . ?
C24 C23 H23C 109.5 . . ?
H23A C23 H23C 109.5 . . ?
H23B C23 H23C 109.5 . . ?
N22 C24 C25 115.4(5) . . ?
N22 C24 C23 126.5(5) . . ?
C25 C24 C23 118.1(5) . . ?
N23 C25 C26 121.9(5) . . ?
N23 C25 C24 115.4(5) . . ?
C26 C25 C24 122.7(5) . . ?
C27 C26 C25 118.2(5) . . ?
C27 C26 H26 120.9 . . ?
C25 C26 H26 120.9 . . ?
C28 C27 C26 119.7(5) . . ?
C28 C27 H27 120.1 . . ?
C26 C27 H27 120.1 . . ?
C27 C28 C29 119.2(5) . . ?
C27 C28 H28 120.4 . . ?
C29 C28 H28 120.4 . . ?
N23 C29 C28 120.8(5) . . ?
N23 C29 C30 116.9(5) . . ?
C28 C29 C30 122.3(5) . . ?
N24 C30 C29 114.6(5) . . ?
N24 C30 C31 124.2(5) . . ?
C29 C30 C31 121.2(5) . . ?
C30 C31 H31A 109.5 . . ?
C30 C31 H31B 109.5 . . ?
H31A C31 H31B 109.5 . . ?
C30 C31 H31C 109.5 . . ?
H31A C31 H31C 109.5 . . ?
H31B C31 H31C 109.5 . . ?
N33 Fe2 C32 91.4(2) . . ?
N33 Fe2 C35 92.9(2) . . ?
C32 Fe2 C35 90.0(2) . . ?
N33 Fe2 C36 176.1(3) . . ?
C32 Fe2 C36 87.8(2) . . ?
C35 Fe2 C36 83.2(2) . . ?
N33 Fe2 C33 97.0(2) . . ?
C32 Fe2 C33 171.3(3) . . ?
C35 Fe2 C33 91.7(2) . . ?
C36 Fe2 C33 84.0(2) . . ?
N33 Fe2 C34 97.7(3) . . ?
C32 Fe2 C34 88.6(2) . . ?
C35 Fe2 C34 169.3(3) . . ?
C36 Fe2 C34 86.1(2) . . ?
C33 Fe2 C34 88.2(2) . . ?
N28 C32 Fe2 174.2(5) . . ?
C32 N28 Mn2 143.4(5) . . ?
N29 C33 Fe2 175.3(6) . . ?
C33 N29 Mn2 154.2(5) . 1_565 ?
N30 C34 Fe2 179.3(6) . . ?
N31 C35 Fe2 178.2(5) . . ?
N32 C36 Fe2 176.1(5) . . ?
O2 N33 Fe2 174.7(5) . . ?
N43 Mn3 N48 83.11(16) . . ?
N43 Mn3 N49 84.42(17) . 1_545 ?
N48 Mn3 N49 167.52(17) . 1_545 ?
N43 Mn3 N44 69.03(16) . . ?
N48 Mn3 N44 90.52(16) . . ?
N49 Mn3 N44 84.54(17) 1_545 . ?
N43 Mn3 N42 69.38(16) . . ?
N48 Mn3 N42 85.71(17) . . ?
N49 Mn3 N42 90.38(17) 1_545 . ?
N44 Mn3 N42 138.39(16) . . ?
N43 Mn3 S5 142.00(13) . . ?
N48 Mn3 S5 97.98(13) . . ?
N49 Mn3 S5 92.16(13) 1_545 . ?
N44 Mn3 S5 148.45(12) . . ?
N42 Mn3 S5 72.82(12) . . ?
N43 Mn3 S6 141.65(12) . . ?
N48 Mn3 S6 95.50(13) . . ?
N49 Mn3 S6 93.96(13) 1_545 . ?
N44 Mn3 S6 72.67(12) . . ?
N42 Mn3 S6 148.93(12) . . ?
S5 Mn3 S6 76.28(5) . . ?
C41 S5 Mn3 101.4(2) . . ?
C42 S6 Mn3 101.6(2) . . ?
C41 N41 N42 120.8(5) . . ?
C41 N41 H41 126(5) . . ?
N42 N41 H41 112(5) . . ?
C44 N42 N41 119.0(5) . . ?
C44 N42 Mn3 119.4(4) . . ?
N41 N42 Mn3 121.6(3) . . ?
C49 N43 C45 119.2(5) . . ?
C49 N43 Mn3 121.1(4) . . ?
C45 N43 Mn3 119.6(4) . . ?
C50 N44 N45 117.7(5) . . ?
C50 N44 Mn3 119.2(4) . . ?
N45 N44 Mn3 123.1(3) . . ?
N44 N45 C42 119.1(4) . . ?
N44 N45 H45 125(5) . . ?
C42 N45 H45 114(5) . . ?
C41 N46 H46A 112(5) . . ?
C41 N46 H46B 119(5) . . ?
H46A N46 H46B 128(7) . . ?
C42 N47 H47A 117(5) . . ?
C42 N47 H47B 112(5) . . ?
H47A N47 H47B 128(7) . . ?
N41 C41 N46 117.1(5) . . ?
N41 C41 S5 123.3(4) . . ?
N46 C41 S5 119.5(4) . . ?
N47 C42 N45 115.4(5) . . ?
N47 C42 S6 121.2(4) . . ?
N45 C42 S6 123.4(4) . . ?
C44 C43 H43A 109.5 . . ?
C44 C43 H43B 109.5 . . ?
H43A C43 H43B 109.5 . . ?
C44 C43 H43C 109.5 . . ?
H43A C43 H43C 109.5 . . ?
H43B C43 H43C 109.5 . . ?
N42 C44 C45 115.2(5) . . ?
N42 C44 C43 123.4(5) . . ?
C45 C44 C43 121.4(5) . . ?
N43 C45 C46 121.7(5) . . ?
N43 C45 C44 116.3(5) . . ?
C46 C45 C44 122.0(5) . . ?
C47 C46 C45 118.5(5) . . ?
C47 C46 H46 120.8 . . ?
C45 C46 H46 120.8 . . ?
C46 C47 C48 120.0(5) . . ?
C46 C47 H47 120.0 . . ?
C48 C47 H47 120.0 . . ?
C49 C48 C47 118.8(5) . . ?
C49 C48 H48 120.6 . . ?
C47 C48 H48 120.6 . . ?
N43 C49 C48 121.8(5) . . ?
N43 C49 C50 114.6(5) . . ?
C48 C49 C50 123.5(5) . . ?
N44 C50 C49 115.9(5) . . ?
N44 C50 C51 123.4(5) . . ?
C49 C50 C51 120.7(5) . . ?
C50 C51 H51A 109.5 . . ?
C50 C51 H51B 109.5 . . ?
H51A C51 H51B 109.5 . . ?
C50 C51 H51C 109.5 . . ?
H51A C51 H51C 109.5 . . ?
H51B C51 H51C 109.5 . . ?
N53 Fe3 C53 91.0(2) . . ?
N53 Fe3 C54 97.4(3) . . ?
C53 Fe3 C54 90.6(2) . . ?
N53 Fe3 C52 97.5(2) . . ?
C53 Fe3 C52 171.4(2) . . ?
C54 Fe3 C52 87.5(2) . . ?
N53 Fe3 C56 177.0(2) . . ?
C53 Fe3 C56 86.0(2) . . ?
C54 Fe3 C56 83.0(3) . . ?
C52 Fe3 C56 85.4(2) . . ?
N53 Fe3 C55 95.8(2) . . ?
C53 Fe3 C55 87.9(2) . . ?
C54 Fe3 C55 166.7(3) . . ?
C52 Fe3 C55 92.0(2) . . ?
C56 Fe3 C55 83.7(2) . . ?
N48 C52 Fe3 175.7(5) . . ?
C52 N48 Mn3 152.9(4) . . ?
N49 C53 Fe3 173.2(5) . . ?
C53 N49 Mn3 139.3(5) . 1_565 ?
N50 C54 Fe3 177.6(6) . . ?
N51 C55 Fe3 179.3(6) . . ?
N52 C56 Fe3 178.8(5) . . ?
O3 N53 Fe3 176.7(5) . . ?
C1S O1S H1S 109.5 . . ?
O1S C1S H1SA 109.5 . . ?
O1S C1S H1SB 109.5 . . ?
H1SA C1S H1SB 109.5 . . ?
O1S C1S H1SC 109.5 . . ?
H1SA C1S H1SC 109.5 . . ?
H1SB C1S H1SC 109.5 . . ?
C2S O2S H2S 109.5 . . ?
O2S C2S H2SA 109.5 . . ?
O2S C2S H2SB 109.5 . . ?
H2SA C2S H2SB 109.5 . . ?
O2S C2S H2SC 109.5 . . ?
H2SA C2S H2SC 109.5 . . ?
H2SB C2S H2SC 109.5 . . ?
C3S O3S H3S 109.5 . . ?
O3S C3S H3SA 109.5 . . ?
O3S C3S H3SB 109.5 . . ?
H3SA C3S H3SB 109.5 . . ?
O3S C3S H3SC 109.5 . . ?
H3SA C3S H3SC 109.5 . . ?
H3SB C3S H3SC 109.5 . . ?
C4S O4S H4S 109.5 . . ?
O4S C4S H4SA 109.5 . . ?
O4S C4S H4SB 109.5 . . ?
H4SA C4S H4SB 109.5 . . ?
O4S C4S H4SC 109.5 . . ?
H4SA C4S H4SC 109.5 . . ?
H4SB C4S H4SC 109.5 . . ?
C5S O5S H5S 109.5 . . ?
O5S C5S H5SA 109.5 . . ?
O5S C5S H5SB 109.5 . . ?
H5SA C5S H5SB 109.5 . . ?
O5S C5S H5SC 109.5 . . ?
H5SA C5S H5SC 109.5 . . ?
H5SB C5S H5SC 109.5 . . ?
C6S O6S H6S 109.5 . . ?
O6S C6S H6SA 109.5 . . ?
O6S C6S H6SB 109.5 . . ?
H6SA C6S H6SB 109.5 . . ?
O6S C6S H6SC 109.5 . . ?
H6SA C6S H6SC 109.5 . . ?
H6SB C6S H6SC 109.5 . . ?
C7S O7S H7S 119(7) . . ?
O7S C7S H7SA 109.5 . . ?
O7S C7S H7SB 109.5 . . ?
H7SA C7S H7SB 109.5 . . ?
O7S C7S H7SC 109.5 . . ?
H7SA C7S H7SC 109.5 . . ?
H7SB C7S H7SC 109.5 . . ?
C8S O8S H8S 109.5 . . ?
O8S C8S H8SA 109.5 . . ?
O8S C8S H8SB 109.5 . . ?
H8SA C8S H8SB 109.5 . . ?
O8S C8S H8SC 109.5 . . ?
H8SA C8S H8SC 109.5 . . ?
H8SB C8S H8SC 109.5 . . ?

loop_
_geom_bond_atom_site_label_1
_geom_bond_atom_site_label_2
_geom_bond_distance
_geom_bond_site_symmetry_2
_geom_bond_publ_flag
Mn1 N3 2.266(5) . ?
Mn1 N8 2.269(5) . ?
Mn1 N9 2.295(5) 1_545 ?
Mn1 N4 2.345(5) . ?
Mn1 N2 2.353(5) . ?
Mn1 S1 2.6277(17) . ?
Mn1 S2 2.6458(17) . ?
S1 C1 1.681(6) . ?
S2 C2 1.688(6) . ?
N1 C1 1.347(8) . ?
N1 N2 1.371(6) . ?
N1 H1 0.85(2) . ?
N2 C4 1.295(7) . ?
N3 C9 1.343(7) . ?
N3 C5 1.341(7) . ?
N4 C10 1.285(7) . ?
N4 N5 1.373(6) . ?
N5 C2 1.343(7) . ?
N5 H5 0.83(2) . ?
N6 C1 1.341(8) . ?
N6 H6A 0.85(2) . ?
N6 H6B 0.84(2) . ?
N7 C2 1.335(7) . ?
N7 H7A 0.84(2) . ?
N7 H7B 0.85(2) . ?
C3 C4 1.491(8) . ?
C3 H3A 0.9800 . ?
C3 H3B 0.9800 . ?
C3 H3C 0.9800 . ?
C4 C5 1.498(8) . ?
C5 C6 1.393(8) . ?
C6 C7 1.372(8) . ?
C6 H6 0.9500 . ?
C7 C8 1.382(9) . ?
C7 H7 0.9500 . ?
C8 C9 1.389(8) . ?
C8 H8 0.9500 . ?
C9 C10 1.487(8) . ?
C10 C11 1.499(8) . ?
C11 H11A 0.9800 . ?
C11 H11B 0.9800 . ?
C11 H11C 0.9800 . ?
Fe1 N13 1.655(5) . ?
Fe1 C14 1.936(6) . ?
Fe1 C12 1.939(5) . ?
Fe1 C15 1.940(6) . ?
Fe1 C16 1.941(6) . ?
Fe1 C13 1.945(6) . ?
C12 N8 1.156(7) . ?
C13 N9 1.148(7) . ?
C14 N10 1.152(7) . ?
C15 N11 1.147(8) . ?
C16 N12 1.146(7) . ?
N13 O1 1.150(7) . ?
Mn2 N29 2.229(5) 1_545 ?
Mn2 N28 2.264(5) . ?
Mn2 N23 2.280(5) . ?
Mn2 N24 2.346(5) . ?
Mn2 N22 2.372(5) . ?
Mn2 S3 2.6315(17) . ?
Mn2 S4 2.6534(17) . ?
S3 C21 1.690(6) . ?
S4 C22 1.686(6) . ?
N21 C21 1.344(7) . ?
N21 N22 1.372(6) . ?
N21 H21 0.84(2) . ?
N22 C24 1.277(7) . ?
N23 C25 1.344(7) . ?
N23 C29 1.346(7) . ?
N24 C30 1.292(7) . ?
N24 N25 1.359(6) . ?
N25 C22 1.357(7) . ?
N25 H25 0.83(2) . ?
N26 C21 1.338(7) . ?
N26 H26A 0.84(2) . ?
N26 H26B 0.84(2) . ?
N27 C22 1.340(7) . ?
N27 H27A 0.85(2) . ?
N27 H27B 0.85(2) . ?
C23 C24 1.506(8) . ?
C23 H23A 0.9800 . ?
C23 H23B 0.9800 . ?
C23 H23C 0.9800 . ?
C24 C25 1.484(8) . ?
C25 C26 1.404(8) . ?
C26 C27 1.390(9) . ?
C26 H26 0.9500 . ?
C27 C28 1.388(8) . ?
C27 H27 0.9500 . ?
C28 C29 1.406(8) . ?
C28 H28 0.9500 . ?
C29 C30 1.470(8) . ?
C30 C31 1.487(8) . ?
C31 H31A 0.9800 . ?
C31 H31B 0.9800 . ?
C31 H31C 0.9800 . ?
Fe2 N33 1.666(5) . ?
Fe2 C32 1.926(6) . ?
Fe2 C35 1.936(6) . ?
Fe2 C36 1.939(6) . ?
Fe2 C33 1.942(6) . ?
Fe2 C34 1.945(6) . ?
C32 N28 1.154(7) . ?
C33 N29 1.146(7) . ?
C34 N30 1.142(8) . ?
C35 N31 1.143(7) . ?
C36 N32 1.154(8) . ?
N33 O2 1.143(7) . ?
Mn3 N43 2.266(5) . ?
Mn3 N48 2.288(5) . ?
Mn3 N49 2.293(5) 1_545 ?
Mn3 N44 2.358(5) . ?
Mn3 N42 2.366(5) . ?
Mn3 S5 2.6248(17) . ?
Mn3 S6 2.6265(17) . ?
S5 C41 1.694(6) . ?
S6 C42 1.691(6) . ?
N41 C41 1.332(7) . ?
N41 N42 1.360(6) . ?
N41 H41 0.84(2) . ?
N42 C44 1.289(7) . ?
N43 C49 1.353(7) . ?
N43 C45 1.358(7) . ?
N44 C50 1.300(7) . ?
N44 N45 1.353(6) . ?
N45 C42 1.362(7) . ?
N45 H45 0.83(2) . ?
N46 C41 1.329(7) . ?
N46 H46A 0.84(2) . ?
N46 H46B 0.84(2) . ?
N47 C42 1.329(7) . ?
N47 H47A 0.85(2) . ?
N47 H47B 0.84(2) . ?
C43 C44 1.500(8) . ?
C43 H43A 0.9800 . ?
C43 H43B 0.9800 . ?
C43 H43C 0.9800 . ?
C44 C45 1.484(7) . ?
C45 C46 1.386(7) . ?
C46 C47 1.385(8) . ?
C46 H46 0.9500 . ?
C47 C48 1.394(8) . ?
C47 H47 0.9500 . ?
C48 C49 1.376(8) . ?
C48 H48 0.9500 . ?
C49 C50 1.487(7) . ?
C50 C51 1.518(8) . ?
C51 H51A 0.9800 . ?
C51 H51B 0.9800 . ?
C51 H51C 0.9800 . ?
Fe3 N53 1.665(5) . ?
Fe3 C53 1.937(5) . ?
Fe3 C54 1.934(6) . ?
Fe3 C52 1.942(5) . ?
Fe3 C56 1.951(6) . ?
Fe3 C55 1.956(6) . ?
C52 N48 1.161(7) . ?
C53 N49 1.146(7) . ?
C54 N50 1.157(8) . ?
C55 N51 1.143(8) . ?
C56 N52 1.140(7) . ?
N53 O3 1.135(6) . ?
O1S C1S 1.422(10) . ?
O1S H1S 0.81(3) . ?
C1S H1SA 0.9800 . ?
C1S H1SB 0.9800 . ?
C1S H1SC 0.9800 . ?
O2S C2S 1.425(10) . ?
O2S H2S 0.81(3) . ?
C2S H2SA 0.9800 . ?
C2S H2SB 0.9800 . ?
C2S H2SC 0.9800 . ?
O3S C3S 1.453(10) . ?
O3S H3S 0.81(3) . ?
C3S H3SA 0.9800 . ?
C3S H3SB 0.9800 . ?
C3S H3SC 0.9800 . ?
O4S C4S 1.414(10) . ?
O4S H4S 0.82(3) . ?
C4S H4SA 0.9800 . ?
C4S H4SB 0.9800 . ?
C4S H4SC 0.9800 . ?
O5S C5S 1.416(9) . ?
O5S H5S 0.82(3) . ?
C5S H5SA 0.9800 . ?
C5S H5SB 0.9800 . ?
C5S H5SC 0.9800 . ?
O6S C6S 1.416(9) . ?
O6S H6S 0.81(3) . ?
C6S H6SA 0.9800 . ?
C6S H6SB 0.9800 . ?
C6S H6SC 0.9800 . ?
O7S C7S 1.414(9) . ?
O7S H7S 0.82(3) . ?
C7S H7SA 0.9800 . ?
C7S H7SB 0.9800 . ?
C7S H7SC 0.9800 . ?
O8S C8S 1.399(10) . ?
O8S H8S 0.83(3) . ?
C8S H8SA 0.9800 . ?
C8S H8SB 0.9800 . ?
C8S H8SC 0.9800 . ?
